data_4314261
loop_
_publ_author_name
'K. C. Kumara Swamy'
'Michael Veith'
'Volker Huch'
'Sanjay Mathur'

_publ_section_title
;
 Structural Motifs in (t-butoxy)Zirconium Phosphinates, Arsinates, and
 Phosphates
;
_journal_name_full 'Inorganic Chemistry'
_journal_page_first 5837
_journal_page_last 5843
_journal_paper_doi 10.1021/ic034458o
_journal_volume 42
_journal_year 2003
_chemical_formula_sum 'C63 H98 O12 P2 Zr2'
_chemical_formula_weight 1291.79
_chemical_name_systematic
; 
 ? 
;
_space_group_IT_number 2
_symmetry_cell_setting triclinic
_symmetry_space_group_name_Hall '-P 1'
_symmetry_space_group_name_H-M 'P -1'
_atom_sites_solution_hydrogens geom
_atom_sites_solution_primary direct
_atom_sites_solution_secondary difmap
_audit_creation_method SHELXL-97
_cell_angle_alpha 67.00(3)
_cell_angle_beta 71.89(3)
_cell_angle_gamma 67.50(3)
_cell_formula_units_Z 1
_cell_length_a 12.326(2)
_cell_length_b 12.423(2)
_cell_length_c 13.696(3)
_cell_measurement_temperature 293(2)
_cell_volume 1751.2(7)
_computing_structure_refinement 'SHELXL-97 (Sheldrick, 1997)'
_computing_structure_solution 'SHELXS-97 (Sheldrick, 1990)'
_diffrn_ambient_temperature 293(2)
_diffrn_measured_fraction_theta_full 0.924
_diffrn_measured_fraction_theta_max 0.924
_diffrn_radiation_monochromator graphite
_diffrn_radiation_source 'fine-focus sealed tube'
_diffrn_radiation_type MoK\a
_diffrn_radiation_wavelength 0.71073
_diffrn_reflns_av_R_equivalents 0.0224
_diffrn_reflns_av_sigmaI/netI 0.0223
_diffrn_reflns_limit_h_max 14
_diffrn_reflns_limit_h_min -13
_diffrn_reflns_limit_k_max 12
_diffrn_reflns_limit_k_min -12
_diffrn_reflns_limit_l_max 15
_diffrn_reflns_limit_l_min -15
_diffrn_reflns_number 10810
_diffrn_reflns_theta_full 23.91
_diffrn_reflns_theta_max 23.91
_diffrn_reflns_theta_min 2.07
_exptl_absorpt_coefficient_mu 0.396
_exptl_absorpt_correction_T_max 0.9250
_exptl_absorpt_correction_T_min 0.8266
_exptl_absorpt_correction_type numerical
_exptl_crystal_colour colorless
_exptl_crystal_density_diffrn 1.225
_exptl_crystal_density_method 'not measured'
_exptl_crystal_description 'thick needles'
_exptl_crystal_F_000 682
_exptl_crystal_size_max 0.50
_exptl_crystal_size_mid 0.20
_exptl_crystal_size_min 0.20
_refine_diff_density_max 0.762
_refine_diff_density_min -0.335
_refine_diff_density_rms 0.053
_refine_ls_extinction_method none
_refine_ls_goodness_of_fit_ref 1.033
_refine_ls_hydrogen_treatment mixed
_refine_ls_matrix_type full
_refine_ls_number_parameters 388
_refine_ls_number_reflns 5024
_refine_ls_number_restraints 13
_refine_ls_restrained_S_all 1.045
_refine_ls_R_factor_all 0.0324
_refine_ls_R_factor_gt 0.0301
_refine_ls_shift/su_max 0.001
_refine_ls_shift/su_mean 0.000
_refine_ls_structure_factor_coef Fsqd
_refine_ls_weighting_details 'w=1/[\s^2^(Fo^2^)+(0.0522P)^2^+1.1654P] where P=(Fo^2^+2Fc^2^)/3'
_refine_ls_weighting_scheme calc
_refine_ls_wR_factor_gt 0.0825
_refine_ls_wR_factor_ref 0.0846
_reflns_number_gt 4682
_reflns_number_total 5024
_reflns_threshold_expression >2sigma(I)
_cod_data_source_file ic034458osi20030430_094027_2.cif
_cod_data_source_block compound3
_cod_depositor_comments
;
The following automatic conversions were performed:

'_refine_ls_weighting_scheme' value 'calc
w=1/[\s^2^(Fo^2^)+(0.0522P)^2^+1.1654P] where P=(Fo^2^+2Fc^2^)/3' was
changed to 'calc'. New tag '_refine_ls_weighting_details' was
created. The value of the new tag was set to
'w=1/[\s^2^(Fo^2^)+(0.0522P)^2^+1.1654P] where P=(Fo^2^+2Fc^2^)/3'.

Automatic conversion script
Id: cif_fix_values 3143 2015-03-26 13:38:13Z robertas 
;
_cod_original_cell_volume 1751.2(6)
_cod_database_code 4314261

loop_
_symmetry_equiv_pos_as_xyz
'x, y, z'
'-x, -y, -z'

loop_
_atom_site_label
_atom_site_type_symbol
_atom_site_fract_x
_atom_site_fract_y
_atom_site_fract_z
_atom_site_U_iso_or_equiv
_atom_site_adp_type
_atom_site_occupancy
_atom_site_calc_flag
_atom_site_refinement_flags
_atom_site_disorder_assembly
_atom_site_disorder_group
Zr Zr 0.633692(17) 0.495689(19) 0.281411(15) 0.02066(10) Uani 1 d . . .
P P 0.47046(5) 0.69711(5) 0.44807(4) 0.02222(15) Uani 1 d . . .
O1 O 0.79126(14) 0.46524(18) 0.30708(14) 0.0371(4) Uani 1 d . . .
O2 O 0.63564(16) 0.62289(17) 0.14129(13) 0.0379(4) Uani 1 d . . .
O3 O 0.66992(15) 0.35634(16) 0.22958(13) 0.0332(4) Uani 1 d . . .
O4 O 0.43554(14) 0.52005(17) 0.27412(13) 0.0319(4) Uani 1 d . . .
O5 O 0.53949(14) 0.64448(15) 0.35585(12) 0.0273(4) Uani 1 d . . .
O6 O 0.57169(14) 0.38928(14) 0.44555(12) 0.0263(4) Uani 1 d . . .
C1 C 0.9058(2) 0.4746(3) 0.2976(2) 0.0417(7) Uani 1 d . . .
C2 C 0.9283(4) 0.5807(5) 0.2010(4) 0.1073(19) Uani 1 d . . .
H2A H 0.8671 0.6547 0.2086 0.161 Uiso 1 calc R . .
H2B H 0.9273 0.5674 0.1368 0.161 Uiso 1 calc R . .
H2C H 1.0050 0.5877 0.1958 0.161 Uiso 1 calc R . .
C3 C 0.9056(4) 0.4927(6) 0.4008(4) 0.0993(17) Uani 1 d . . .
H3A H 0.8466 0.5683 0.4074 0.149 Uiso 1 calc R . .
H3B H 0.9831 0.4955 0.3988 0.149 Uiso 1 calc R . .
H3C H 0.8871 0.4259 0.4615 0.149 Uiso 1 calc R . .
C4 C 1.0007(3) 0.3555(4) 0.2891(4) 0.0900(15) Uani 1 d . . .
H4A H 1.0021 0.3420 0.2242 0.135 Uiso 1 calc R . .
H4B H 0.9826 0.2891 0.3506 0.135 Uiso 1 calc R . .
H4C H 1.0774 0.3601 0.2870 0.135 Uiso 1 calc R . .
C5 C 0.6082(3) 0.7307(3) 0.0531(2) 0.0485(8) Uani 1 d . . .
C6 C 0.6699(5) 0.8166(4) 0.0478(3) 0.0819(13) Uani 1 d . . .
H6A H 0.6440 0.8357 0.1144 0.123 Uiso 1 calc R . .
H6B H 0.6503 0.8906 -0.0108 0.123 Uiso 1 calc R . .
H6C H 0.7548 0.7785 0.0363 0.123 Uiso 1 calc R . .
C7 C 0.6440(4) 0.6950(4) -0.0487(3) 0.0707(11) Uani 1 d . . .
H7A H 0.6013 0.6409 -0.0409 0.106 Uiso 1 calc R . .
H7B H 0.7285 0.6542 -0.0608 0.106 Uiso 1 calc R . .
H7C H 0.6252 0.7671 -0.1090 0.106 Uiso 1 calc R . .
C8 C 0.4707(4) 0.7926(4) 0.0730(3) 0.0736(11) Uani 1 d . . .
H8A H 0.4467 0.8162 0.1372 0.110 Uiso 1 calc R . .
H8B H 0.4306 0.7358 0.0816 0.110 Uiso 1 calc R . .
H8C H 0.4500 0.8638 0.0125 0.110 Uiso 1 calc R . .
C9 C 0.7475(2) 0.2705(3) 0.1747(2) 0.0380(6) Uani 1 d . . .
C10 C 0.8229(3) 0.1661(3) 0.2518(3) 0.0642(10) Uani 1 d . . .
H10A H 0.8707 0.1964 0.2721 0.096 Uiso 1 calc R . .
H10B H 0.8741 0.1054 0.2171 0.096 Uiso 1 calc R . .
H10C H 0.7717 0.1301 0.3150 0.096 Uiso 1 calc R . .
C11 C 0.6726(3) 0.2248(4) 0.1399(4) 0.0839(15) Uani 1 d . . .
H11A H 0.6252 0.2923 0.0910 0.126 Uiso 1 calc R . .
H11B H 0.6209 0.1882 0.2022 0.126 Uiso 1 calc R . .
H11C H 0.7241 0.1650 0.1043 0.126 Uiso 1 calc R . .
C12 C 0.8277(4) 0.3329(4) 0.0766(3) 0.0788(12) Uani 1 d . . .
H12A H 0.8750 0.3609 0.1001 0.118 Uiso 1 calc R . .
H12B H 0.7791 0.4016 0.0295 0.118 Uiso 1 calc R . .
H12C H 0.8795 0.2756 0.0386 0.118 Uiso 1 calc R . .
C13 C 0.3257(2) 0.5675(3) 0.3425(2) 0.0431(7) Uani 1 d . . .
H13A H 0.3051 0.6558 0.3232 0.052 Uiso 1 calc R . .
H13B H 0.3334 0.5317 0.4178 0.052 Uiso 1 calc R . .
C14 C 0.2320(3) 0.5319(4) 0.3230(3) 0.0658(10) Uani 1 d . . .
H14A H 0.2292 0.4506 0.3702 0.079 Uiso 1 calc R . .
H14B H 0.1534 0.5901 0.3338 0.079 Uiso 1 calc R . .
C15 C 0.2747(3) 0.5350(4) 0.2068(3) 0.0661(11) Uani 1 d . . .
H15A H 0.2443 0.4830 0.1916 0.079 Uiso 1 calc R . .
H15B H 0.2501 0.6178 0.1587 0.079 Uiso 1 calc R . .
C16 C 0.4085(2) 0.4871(3) 0.1952(2) 0.0408(7) Uani 1 d . . .
H16A H 0.4358 0.3990 0.2100 0.049 Uiso 1 calc R . .
H16B H 0.4468 0.5246 0.1227 0.049 Uiso 1 calc R . .
C17 C 0.3385(2) 0.8198(2) 0.40642(18) 0.0283(5) Uani 1 d . . .
C18 C 0.3495(3) 0.9226(3) 0.3171(2) 0.0437(7) Uani 1 d . . .
H18 H 0.4247 0.9300 0.2797 0.052 Uiso 1 calc R . .
C19 C 0.2470(3) 1.0139(3) 0.2845(3) 0.0596(9) Uani 1 d . . .
H19 H 0.2539 1.0827 0.2256 0.072 Uiso 1 calc R . .
C20 C 0.1350(3) 1.0026(3) 0.3395(3) 0.0613(9) Uani 1 d . . .
H20 H 0.0670 1.0634 0.3167 0.074 Uiso 1 calc R . .
C21 C 0.1236(3) 0.9024(3) 0.4273(3) 0.0563(9) Uani 1 d . . .
H21 H 0.0479 0.8955 0.4639 0.068 Uiso 1 calc R . .
C22 C 0.2250(2) 0.8105(3) 0.4622(2) 0.0396(6) Uani 1 d . . .
H22 H 0.2169 0.7432 0.5225 0.048 Uiso 1 calc R . .
C23 C 0.5613(2) 0.7685(2) 0.4685(2) 0.0301(5) Uani 1 d . . .
C24 C 0.5366(3) 0.7917(3) 0.5662(2) 0.0420(7) Uani 1 d . . .
H24 H 0.4753 0.7682 0.6211 0.050 Uiso 1 calc R . .
C25 C 0.6033(3) 0.8497(3) 0.5814(3) 0.0569(8) Uani 1 d . . .
H25 H 0.5868 0.8646 0.6468 0.068 Uiso 1 calc R . .
C26 C 0.6942(3) 0.8859(4) 0.5003(3) 0.0638(10) Uani 1 d . . .
H26 H 0.7384 0.9250 0.5112 0.077 Uiso 1 calc R . .
C27 C 0.7194(3) 0.8639(4) 0.4028(3) 0.0689(10) Uani 1 d . . .
H27 H 0.7805 0.8882 0.3481 0.083 Uiso 1 calc R . .
C28 C 0.6530(3) 0.8053(3) 0.3868(3) 0.0518(8) Uani 1 d . . .
H28 H 0.6699 0.7906 0.3213 0.062 Uiso 1 calc R . .
C29 C 1.0280(11) 0.9729(18) 0.0349(19) 0.189(13) Uani 0.50 d PD . .
C30 C 1.0758(14) 1.055(2) -0.042(2) 0.15(2) Uani 0.50 d PD . .
H30 H 1.1437 1.0683 -0.0390 0.184 Uiso 0.50 calc PR . .
C31 C 1.016(2) 1.1220(17) -0.1308(18) 0.23(2) Uani 0.50 d PD . .
H31 H 1.0475 1.1816 -0.1852 0.275 Uiso 0.50 calc PR . .
C32 C 0.914(2) 1.109(2) -0.1466(19) 0.142(9) Uani 0.50 d PD . .
H32 H 0.8770 1.1533 -0.2062 0.171 Uiso 0.50 calc PR . .
C33 C 0.8789(18) 1.0171(16) -0.0550(18) 0.116(7) Uani 0.50 d PD . .
H33 H 0.8116 0.9998 -0.0545 0.139 Uiso 0.50 calc PR . .
C34 C 0.9331(18) 0.9491(19) 0.0344(19) 0.147(19) Uani 0.50 d PD . .
H34 H 0.9036 0.8896 0.0913 0.177 Uiso 0.50 calc PR . .
C35 C 1.078(4) 0.909(3) 0.119(3) 0.32(4) Uani 0.50 d PD . .
H35A H 1.0371 0.8498 0.1664 0.479 Uiso 0.50 calc PR . .
H35B H 1.0738 0.9620 0.1560 0.479 Uiso 0.50 calc PR . .
H35C H 1.1603 0.8668 0.0961 0.479 Uiso 0.50 calc PR . .

loop_
_atom_site_aniso_label
_atom_site_aniso_U_11
_atom_site_aniso_U_22
_atom_site_aniso_U_33
_atom_site_aniso_U_23
_atom_site_aniso_U_13
_atom_site_aniso_U_12
Zr 0.01751(14) 0.02378(15) 0.02115(14) -0.00963(9) -0.00262(8) -0.00474(9)
P 0.0243(3) 0.0193(3) 0.0237(3) -0.0085(2) -0.0038(2) -0.0058(2)
O1 0.0204(8) 0.0500(12) 0.0440(10) -0.0169(8) -0.0055(7) -0.0118(8)
O2 0.0452(11) 0.0360(11) 0.0239(9) -0.0055(7) -0.0025(7) -0.0104(8)
O3 0.0326(9) 0.0330(10) 0.0371(9) -0.0221(8) -0.0060(7) -0.0021(7)
O4 0.0210(8) 0.0450(11) 0.0377(9) -0.0239(8) -0.0075(7) -0.0055(7)
O5 0.0309(9) 0.0241(9) 0.0277(8) -0.0114(7) -0.0013(7) -0.0090(7)
O6 0.0285(8) 0.0240(9) 0.0265(8) -0.0079(6) -0.0053(6) -0.0077(7)
C1 0.0173(12) 0.0541(19) 0.0562(17) -0.0201(14) -0.0026(11) -0.0137(11)
C2 0.055(2) 0.106(4) 0.134(4) 0.015(3) -0.021(3) -0.047(2)
C3 0.062(2) 0.168(5) 0.116(4) -0.082(4) -0.010(2) -0.050(3)
C4 0.0318(18) 0.075(3) 0.160(5) -0.041(3) -0.018(2) -0.0071(17)
C5 0.082(2) 0.0334(16) 0.0287(14) -0.0009(11) -0.0156(14) -0.0210(15)
C6 0.128(4) 0.052(2) 0.078(3) 0.0031(19) -0.044(3) -0.045(2)
C7 0.104(3) 0.073(3) 0.0345(17) -0.0098(16) -0.0127(17) -0.033(2)
C8 0.082(3) 0.053(2) 0.069(2) -0.0103(18) -0.034(2) 0.0040(19)
C9 0.0365(14) 0.0373(16) 0.0417(15) -0.0269(12) -0.0077(11) 0.0026(11)
C10 0.060(2) 0.047(2) 0.080(2) -0.0299(17) -0.0267(18) 0.0100(16)
C11 0.059(2) 0.105(4) 0.128(4) -0.098(3) -0.028(2) 0.004(2)
C12 0.087(3) 0.076(3) 0.055(2) -0.0369(19) 0.0182(19) -0.014(2)
C13 0.0214(12) 0.067(2) 0.0506(16) -0.0371(15) -0.0042(11) -0.0056(12)
C14 0.0300(15) 0.109(3) 0.078(2) -0.055(2) -0.0036(15) -0.0208(17)
C15 0.0390(17) 0.109(3) 0.075(2) -0.055(2) -0.0189(16) -0.0131(18)
C16 0.0360(14) 0.0568(19) 0.0433(15) -0.0268(13) -0.0131(12) -0.0119(12)
C17 0.0360(13) 0.0210(13) 0.0281(12) -0.0113(10) -0.0096(10) -0.0021(10)
C18 0.0506(17) 0.0335(16) 0.0395(15) -0.0066(12) -0.0100(12) -0.0086(12)
C19 0.075(2) 0.0346(17) 0.0501(18) 0.0031(14) -0.0289(17) 0.0004(15)
C20 0.056(2) 0.047(2) 0.066(2) -0.0160(16) -0.0331(17) 0.0164(15)
C21 0.0342(15) 0.055(2) 0.065(2) -0.0199(16) -0.0150(14) 0.0076(14)
C22 0.0329(14) 0.0341(15) 0.0424(15) -0.0123(12) -0.0081(11) 0.0012(11)
C23 0.0327(13) 0.0226(13) 0.0388(14) -0.0127(10) -0.0075(10) -0.0083(10)
C24 0.0513(17) 0.0440(18) 0.0419(15) -0.0176(12) -0.0076(12) -0.0223(13)
C25 0.077(2) 0.062(2) 0.0564(19) -0.0272(16) -0.0171(17) -0.0338(18)
C26 0.068(2) 0.068(3) 0.084(3) -0.033(2) -0.0144(19) -0.0414(19)
C27 0.063(2) 0.080(3) 0.086(3) -0.039(2) 0.0115(18) -0.051(2)
C28 0.0566(19) 0.062(2) 0.0531(18) -0.0298(15) 0.0057(14) -0.0347(16)
C29 0.035(8) 0.24(3) 0.43(4) -0.31(3) -0.040(12) 0.026(10)
C30 0.032(7) 0.19(4) 0.34(5) -0.22(4) 0.001(13) -0.022(11)
C31 0.27(4) 0.12(2) 0.28(4) -0.16(2) 0.19(3) -0.15(3)
C32 0.170(18) 0.094(13) 0.154(16) -0.075(12) -0.061(14) 0.032(12)
C33 0.079(9) 0.082(11) 0.187(19) -0.081(11) 0.016(12) -0.018(9)
C34 0.15(3) 0.090(17) 0.19(3) -0.093(18) 0.08(2) -0.065(18)
C35 0.39(6) 0.26(5) 0.33(5) -0.26(4) -0.27(5) 0.22(4)

loop_
_atom_type_symbol
_atom_type_description
_atom_type_scat_dispersion_real
_atom_type_scat_dispersion_imag
_atom_type_scat_source
C C 0.0033 0.0016 'International Tables Vol C Tables 4.2.6.8 and 6.1.1.4'
H H 0.0000 0.0000 'International Tables Vol C Tables 4.2.6.8 and 6.1.1.4'
O O 0.0106 0.0060 'International Tables Vol C Tables 4.2.6.8 and 6.1.1.4'
P P 0.1023 0.0942 'International Tables Vol C Tables 4.2.6.8 and 6.1.1.4'
Zr Zr -2.9673 0.5597 'International Tables Vol C Tables 4.2.6.8 and 6.1.1.4'

loop_
_geom_angle_atom_site_label_1
_geom_angle_atom_site_label_2
_geom_angle_atom_site_label_3
_geom_angle
_geom_angle_site_symmetry_1
_geom_angle_site_symmetry_3
_geom_angle_publ_flag
O1 Zr O2 100.76(9) . . ?
O1 Zr O3 98.88(8) . . ?
O2 Zr O3 97.78(8) . . ?
O1 Zr O6 94.12(7) . . ?
O2 Zr O6 161.55(7) . . ?
O3 Zr O6 90.55(7) . . ?
O1 Zr O5 96.15(8) . . ?
O2 Zr O5 87.41(7) . . ?
O3 Zr O5 162.86(7) . . ?
O6 Zr O5 80.16(6) . . ?
O1 Zr O4 172.68(7) . . ?
O2 Zr O4 86.23(8) . . ?
O3 Zr O4 82.18(7) . . ?
O6 Zr O4 78.61(7) . . ?
O5 Zr O4 81.88(6) . . ?
O6 P O5 117.41(10) 2_666 . ?
O6 P C23 109.56(11) 2_666 . ?
O5 P C23 107.99(11) . . ?
O6 P C17 106.85(11) 2_666 . ?
O5 P C17 108.55(10) . . ?
C23 P C17 105.91(12) . . ?
C1 O1 Zr 162.61(18) . . ?
C5 O2 Zr 165.27(18) . . ?
C9 O3 Zr 152.57(17) . . ?
C13 O4 C16 109.59(18) . . ?
C13 O4 Zr 127.83(14) . . ?
C16 O4 Zr 122.58(14) . . ?
P O5 Zr 154.92(10) . . ?
P O6 Zr 171.91(11) 2_666 . ?
O1 C1 C2 109.8(3) . . ?
O1 C1 C4 109.5(3) . . ?
C2 C1 C4 111.3(3) . . ?
O1 C1 C3 107.1(2) . . ?
C2 C1 C3 111.1(4) . . ?
C4 C1 C3 108.1(4) . . ?
O2 C5 C6 109.0(3) . . ?
O2 C5 C7 108.6(3) . . ?
C6 C5 C7 113.2(3) . . ?
O2 C5 C8 108.3(3) . . ?
C6 C5 C8 109.1(3) . . ?
C7 C5 C8 108.5(3) . . ?
O3 C9 C10 108.0(2) . . ?
O3 C9 C11 108.7(2) . . ?
C10 C9 C11 110.6(3) . . ?
O3 C9 C12 109.1(3) . . ?
C10 C9 C12 109.9(3) . . ?
C11 C9 C12 110.5(3) . . ?
O4 C13 C14 105.3(2) . . ?
C15 C14 C13 102.5(3) . . ?
C16 C15 C14 103.5(2) . . ?
O4 C16 C15 105.3(2) . . ?
C22 C17 C18 119.5(2) . . ?
C22 C17 P 119.92(19) . . ?
C18 C17 P 120.5(2) . . ?
C19 C18 C17 119.6(3) . . ?
C20 C19 C18 120.3(3) . . ?
C21 C20 C19 120.5(3) . . ?
C20 C21 C22 120.2(3) . . ?
C17 C22 C21 119.9(3) . . ?
C28 C23 C24 119.2(3) . . ?
C28 C23 P 121.3(2) . . ?
C24 C23 P 119.5(2) . . ?
C25 C24 C23 119.9(3) . . ?
C26 C25 C24 120.7(3) . . ?
C25 C26 C27 119.9(3) . . ?
C26 C27 C28 119.8(3) . . ?
C27 C28 C23 120.4(3) . . ?
C34 C29 C29 67(3) 2_775 2_775 ?
C34 C29 C35 120(2) 2_775 . ?
C29 C29 C35 173(3) 2_775 . ?
C34 C29 C30 2.7(15) 2_775 . ?
C29 C29 C30 69(2) 2_775 . ?
C35 C29 C30 118(2) . . ?
C34 C29 C34 124.0(17) 2_775 . ?
C29 C29 C34 56.8(18) 2_775 . ?
C35 C29 C34 116(2) . . ?
C30 C29 C34 125.4(15) . . ?
C34 C29 C33 66.9(16) 2_775 2_775 ?
C29 C29 C33 134(4) 2_775 2_775 ?
C35 C29 C33 53(2) . 2_775 ?
C30 C29 C33 65.6(16) . 2_775 ?
C34 C29 C33 169(2) . 2_775 ?
C34 C29 C30 127(3) 2_775 2_775 ?
C29 C29 C30 60.3(11) 2_775 2_775 ?
C35 C29 C30 113(3) . 2_775 ?
C30 C29 C30 129(2) . 2_775 ?
C34 C29 C30 4.0(15) . 2_775 ?
C33 C29 C30 165(3) 2_775 2_775 ?
C34 C29 C31 173(2) 2_775 2_775 ?
C29 C29 C31 118(2) 2_775 2_775 ?
C35 C29 C31 55(2) . 2_775 ?
C30 C29 C31 172.9(13) . 2_775 ?
C34 C29 C31 61.6(12) . 2_775 ?
C33 C29 C31 107(2) 2_775 2_775 ?
C30 C29 C31 58.0(15) 2_775 2_775 ?
C34 C29 C32 121.6(18) 2_775 2_775 ?
C29 C29 C32 170(3) 2_775 2_775 ?
C35 C29 C32 3(2) . 2_775 ?
C30 C29 C32 120.3(13) . 2_775 ?
C34 C29 C32 114.2(18) . 2_775 ?
C33 C29 C32 54.8(12) 2_775 2_775 ?
C30 C29 C32 111(3) 2_775 2_775 ?
C31 C29 C32 52.6(14) 2_775 2_775 ?
C29 C30 C31 115.0(15) . . ?
C32 C31 C30 128.0(18) . . ?
C33 C32 C31 107.2(18) . . ?
C34 C33 C32 128(2) . . ?
C29 C34 C33 116.9(18) . . ?

loop_
_geom_bond_atom_site_label_1
_geom_bond_atom_site_label_2
_geom_bond_distance
_geom_bond_site_symmetry_2
_geom_bond_publ_flag
Zr O1 1.9486(17) . ?
Zr O2 1.9522(18) . ?
Zr O3 1.9677(18) . ?
Zr O6 2.1836(18) . ?
Zr O5 2.2132(18) . ?
Zr O4 2.3726(16) . ?
P O6 1.5095(18) 2_666 ?
P O5 1.5160(17) . ?
P C23 1.807(3) . ?
P C17 1.815(2) . ?
O1 C1 1.423(3) . ?
O2 C5 1.418(3) . ?
O3 C9 1.420(3) . ?
O4 C13 1.445(3) . ?
O4 C16 1.457(3) . ?
O6 P 1.5095(18) 2_666 ?
C1 C2 1.500(5) . ?
C1 C4 1.515(5) . ?
C1 C3 1.515(5) . ?
C5 C6 1.499(5) . ?
C5 C7 1.512(4) . ?
C5 C8 1.555(5) . ?
C9 C10 1.508(4) . ?
C9 C11 1.513(4) . ?
C9 C12 1.527(5) . ?
C13 C14 1.508(4) . ?
C14 C15 1.503(5) . ?
C15 C16 1.503(4) . ?
C17 C22 1.394(4) . ?
C17 C18 1.398(4) . ?
C18 C19 1.392(4) . ?
C19 C20 1.382(5) . ?
C20 C21 1.369(5) . ?
C21 C22 1.395(4) . ?
C23 C28 1.396(4) . ?
C23 C24 1.396(4) . ?
C24 C25 1.385(4) . ?
C25 C26 1.383(5) . ?
C26 C27 1.385(5) . ?
C27 C28 1.393(4) . ?
C29 C34 1.19(4) 2_775 ?
C29 C29 1.18(4) 2_775 ?
C29 C35 1.298(18) . ?
C29 C30 1.319(18) . ?
C29 C34 1.314(16) . ?
C29 C33 1.32(3) 2_775 ?
C29 C30 1.41(3) 2_775 ?
C29 C31 1.50(4) 2_775 ?
C29 C32 1.67(4) 2_775 ?
C30 C31 1.414(18) . ?
C31 C32 1.414(19) . ?
C32 C33 1.411(19) . ?
C33 C34 1.389(17) . ?
